data_4110002
loop_
_publ_author_name
'Atsushi Kondo'
'Hiroshi Noguchi'
'Lucia Carlucci'
'Davide M. Proserpio'
'Gianfranco Ciani'
'Hiroshi Kajiro'
'Tomonori Ohba'
'Hirofumi Kanoh'
'Katsumi Kaneko'

_publ_section_title
;
 Double-Step Gas Sorption of a Two-Dimensional Metal-Organic Framework
;
_journal_name_full 'Journal of the American Chemical Society'
_journal_page_first 12362
_journal_page_last 12363
_journal_paper_doi 10.1021/ja073568h
_journal_volume 129
_journal_year 2007
_chemical_formula_sum 'C26 H30 Cu F6 N4 O9 S2'
_chemical_formula_weight 784.20
_space_group_IT_number 33
_symmetry_cell_setting orthorhombic
_symmetry_space_group_name_Hall 'P 2c -2n'
_symmetry_space_group_name_H-M 'P n a 21'
_atom_sites_solution_hydrogens geom
_atom_sites_solution_primary direct
_atom_sites_solution_secondary difmap
_cell_angle_alpha 90.00
_cell_angle_beta 90.00
_cell_angle_gamma 90.00
_cell_formula_units_Z 4
_cell_length_a 16.743(9)
_cell_length_b 14.723(8)
_cell_length_c 14.352(8)
_cell_measurement_reflns_used 17282
_cell_measurement_temperature 150(2)
_cell_measurement_theta_max 57.8
_cell_measurement_theta_min 5.6
_cell_volume 3538(3)
_computing_molecular_graphics SCHAKAL
_computing_structure_refinement 'SHELXL-97 (Sheldrick, 1997)'
_computing_structure_solution SIR92
_diffrn_ambient_temperature 150(2)
_diffrn_detector_type CCD_plate
_diffrn_measured_fraction_theta_full 1.000
_diffrn_measured_fraction_theta_max 0.998
_diffrn_measurement_device SMART
_diffrn_measurement_method omega-scan
_diffrn_radiation_monochromator graphite
_diffrn_radiation_source 'fine-focus sealed tube'
_diffrn_radiation_type MoK\a
_diffrn_radiation_wavelength 0.71073
_diffrn_reflns_av_R_equivalents 0.0284
_diffrn_reflns_av_sigmaI/netI 0.0200
_diffrn_reflns_limit_h_max 22
_diffrn_reflns_limit_h_min -22
_diffrn_reflns_limit_k_max 20
_diffrn_reflns_limit_k_min -20
_diffrn_reflns_limit_l_max 19
_diffrn_reflns_limit_l_min -19
_diffrn_reflns_number 50823
_diffrn_reflns_theta_full 27.00
_diffrn_reflns_theta_max 29.02
_diffrn_reflns_theta_min 1.84
_diffrn_standards_decay_% 0
_exptl_absorpt_coefficient_mu 0.819
_exptl_absorpt_correction_T_max 1.00
_exptl_absorpt_correction_T_min 0.92
_exptl_absorpt_correction_type empirical
_exptl_crystal_colour 'dark blue'
_exptl_crystal_density_diffrn 1.472
_exptl_crystal_description cube
_exptl_crystal_F_000 1604
_exptl_crystal_size_max 0.2
_exptl_crystal_size_mid 0.2
_exptl_crystal_size_min 0.2
_refine_diff_density_max 2.145
_refine_diff_density_min -0.782
_refine_diff_density_rms 0.131
_refine_ls_abs_structure_details 'Flack H D (1983), Acta Cryst. A39, 876-881'
_refine_ls_abs_structure_Flack 0.502(15)
_refine_ls_extinction_method none
_refine_ls_goodness_of_fit_all 1.058
_refine_ls_hydrogen_treatment constr
_refine_ls_matrix_type full
_refine_ls_number_parameters 436
_refine_ls_number_reflns 9385
_refine_ls_number_restraints 1
_refine_ls_restrained_S_all 1.058
_refine_ls_R_factor_all 0.0661
_refine_ls_R_factor_obs 0.0579
_refine_ls_shift/su_max 0.027
_refine_ls_shift/su_mean 0.001
_refine_ls_structure_factor_coef Fsqd
_refine_ls_weighting_details 'calc w=1/[\s^2^(Fo^2^)+(0.1056P)^2^+5.1694P] where P=(Fo^2^+2Fc^2^)/3'
_refine_ls_weighting_scheme calc
_refine_ls_wR_factor_all 0.1727
_refine_ls_wR_factor_obs 0.1652
_reflns_number_observed 8238
_reflns_number_total 9385
_reflns_observed_criterion >2sigma(I)
_cod_data_source_file ja073568hsi20070518_083909.cif
_cod_data_source_block 1
_cod_database_code 4110002
_exptl_absorpt_correction_nazim 10.1
_diffrn_measurement_domega 0.30
_diffrn_measurement_rtime 20

loop_
_symmetry_equiv_pos_as_xyz
'x, y, z'
'-x, -y, z+1/2'
'-x+1/2, y+1/2, z+1/2'
'x+1/2, -y+1/2, z'

loop_
_atom_site_label
_atom_site_type_symbol
_atom_site_fract_x
_atom_site_fract_y
_atom_site_fract_z
_atom_site_U_iso_or_equiv
_atom_site_adp_type
_atom_site_occupancy
_atom_site_symmetry_multiplicity
_atom_site_calc_flag
_atom_site_refinement_flags
O1 O -0.8836(4) -0.0728(4) 0.5885(6) 0.102(2) Uani 1 1 d .
H1S H -0.8357 -0.0721 0.6005 0.153 Uiso 1 1 calc R
C2S C -0.9152(6) -0.1609(6) 0.6079(6) 0.086(3) Uani 1 1 d .
H21S H -0.9083 -0.1762 0.6732 0.103 Uiso 1 1 calc R
H22S H -0.8887 -0.2067 0.5703 0.103 Uiso 1 1 calc R
C3S C -1.0031(8) -0.1548(8) 0.5831(9) 0.133(5) Uani 1 1 d .
H31S H -1.0270 -0.1053 0.6166 0.200 Uiso 1 1 calc R
H32S H -1.0292 -0.2105 0.5998 0.200 Uiso 1 1 calc R
H33S H -1.0086 -0.1446 0.5174 0.200 Uiso 1 1 calc R
C4S C -1.0967(8) -0.0522(10) 0.3342(9) 0.140(5) Uani 1 1 d .
H41 H -1.0418 -0.0684 0.3243 0.210 Uiso 1 1 calc R
H42 H -1.1276 -0.0684 0.2803 0.210 Uiso 1 1 calc R
H43 H -1.1168 -0.0842 0.3876 0.210 Uiso 1 1 calc R
C5S C -1.1027(8) 0.0458(9) 0.3502(7) 0.119(5) Uani 1 1 d .
H51 H -1.0599 0.0763 0.3171 0.143 Uiso 1 1 calc R
H52 H -1.1530 0.0677 0.3253 0.143 Uiso 1 1 calc R
O2 O -1.0981(4) 0.0681(4) 0.4461(4) 0.0893(18) Uani 1 1 d .
H2S H -1.1350 0.0436 0.4741 0.134 Uiso 1 1 calc R
O3 O -0.9769(3) 0.0899(3) 0.5803(3) 0.0616(12) Uani 1 1 d .
H1W H -0.9434 0.0468 0.5738 0.092 Uiso 1 1 d R
H2W H -1.0130 0.0831 0.5390 0.092 Uiso 1 1 d R
C10 C -0.46180(18) 0.2119(2) 0.3186(3) 0.0174(6) Uani 1 1 d .
C11 C -0.3265(2) 0.4073(3) 0.3812(3) 0.0222(7) Uani 1 1 d .
H11 H -0.3258 0.4549 0.4238 0.027 Uiso 1 1 calc R
C12 C -0.7730(2) -0.1630(2) 0.3691(3) 0.0217(7) Uani 1 1 d .
H12 H -0.7313 -0.1701 0.4114 0.026 Uiso 1 1 calc R
C13 C -1.0430(2) -0.3997(2) 0.3829(3) 0.0234(7) Uani 1 1 d .
H13 H -1.0485 -0.4406 0.4319 0.028 Uiso 1 1 calc R
C14 C -0.89946(19) -0.2161(2) 0.3085(3) 0.0167(6) Uani 1 1 d .
C15 C -0.8963(2) -0.1443(3) 0.2460(3) 0.0224(7) Uani 1 1 d .
H15 H -0.9376 -0.1352 0.2037 0.027 Uiso 1 1 calc R
C16 C -0.96894(18) -0.2793(2) 0.3112(3) 0.0175(6) Uani 1 1 d .
C17 C -0.39192(18) 0.2747(2) 0.3205(3) 0.0168(6) Uani 1 1 d .
C20 C -1.0899(2) -0.3403(2) 0.2452(3) 0.0224(7) Uani 1 1 d .
H20 H -1.1286 -0.3385 0.1988 0.027 Uiso 1 1 calc R
C21 C -0.8305(2) -0.0854(2) 0.2468(3) 0.0196(7) Uani 1 1 d .
H21 H -0.8284 -0.0388 0.2031 0.024 Uiso 1 1 calc R
C22 C -0.5874(2) 0.1580(2) 0.3771(3) 0.0245(8) Uani 1 1 d .
H22 H -0.6282 0.1629 0.4208 0.029 Uiso 1 1 calc R
C23 C -0.9794(2) -0.3407(3) 0.3840(3) 0.0249(8) Uani 1 1 d .
H23 H -0.9434 -0.3418 0.4334 0.030 Uiso 1 1 calc R
C24 C -0.5334(2) 0.0866(3) 0.2494(3) 0.0226(7) Uani 1 1 d .
H24 H -0.5359 0.0421 0.2035 0.027 Uiso 1 1 calc R
C25 C -0.2668(2) 0.3300(2) 0.2592(3) 0.0208(7) Uani 1 1 d .
H25 H -0.2245 0.3235 0.2177 0.025 Uiso 1 1 calc R
C26 C -0.5236(2) 0.2184(3) 0.3823(3) 0.0246(8) Uani 1 1 d .
H26 H -0.5224 0.2628 0.4284 0.029 Uiso 1 1 calc R
C27 C -0.3890(2) 0.3463(3) 0.3844(3) 0.0232(7) Uani 1 1 d .
H27 H -0.4289 0.3528 0.4289 0.028 Uiso 1 1 calc R
C30 C -0.8360(2) -0.2249(2) 0.3714(3) 0.0227(7) Uani 1 1 d .
H30 H -0.8359 -0.2720 0.4146 0.027 Uiso 1 1 calc R
C32 C -0.3282(2) 0.2661(3) 0.2575(3) 0.0239(8) Uani 1 1 d .
H32 H -0.3270 0.2184 0.2151 0.029 Uiso 1 1 calc R
C33 C -1.0264(2) -0.2800(3) 0.2402(3) 0.0252(8) Uani 1 1 d .
H33 H -1.0220 -0.2403 0.1900 0.030 Uiso 1 1 calc R
C34 C -0.4676(2) 0.1451(3) 0.2515(3) 0.0241(8) Uani 1 1 d .
H34 H -0.4273 0.1389 0.2073 0.029 Uiso 1 1 calc R
C2 C -0.6559(4) -0.0468(4) -0.0223(4) 0.0505(13) Uani 1 1 d .
C1 C -0.7020(5) 0.0997(5) 0.6346(4) 0.0567(15) Uani 1 1 d .
N5 N -0.77001(15) -0.09358(17) 0.3086(2) 0.0154(5) Uani 1 1 d .
N6 N -1.09769(16) -0.40112(17) 0.3141(2) 0.0169(5) Uani 1 1 d .
N7 N -0.59285(15) 0.09288(17) 0.3116(2) 0.0167(5) Uani 1 1 d .
N9 N -0.26622(15) 0.40083(17) 0.3188(2) 0.0172(5) Uani 1 1 d .
O21 O -0.68034(18) -0.00381(18) 0.1479(3) 0.0251(8) Uani 1 1 d .
O11 O -0.6903(2) 0.0047(2) 0.4824(3) 0.0279(8) Uani 1 1 d .
O23 O -0.6626(3) 0.1184(3) 0.0409(3) 0.0571(12) Uani 1 1 d .
O22 O -0.7862(2) 0.0311(4) 0.0399(3) 0.0584(11) Uani 1 1 d .
O12 O -0.5833(3) -0.0036(3) 0.5968(3) 0.0609(13) Uani 1 1 d .
O13 O -0.7096(3) -0.0767(3) 0.6287(3) 0.0572(11) Uani 1 1 d .
F23 F -0.5778(2) -0.0505(3) -0.0100(3) 0.0698(11) Uani 1 1 d .
F13 F -0.6674(3) 0.1713(3) 0.5990(3) 0.0839(14) Uani 1 1 d .
F11 F -0.7810(3) 0.1108(4) 0.6222(4) 0.0940(16) Uani 1 1 d .
F12 F -0.6897(3) 0.0994(4) 0.7257(3) 0.0910(16) Uani 1 1 d .
F21 F -0.6850(3) -0.1300(4) -0.0090(4) 0.0911(17) Uani 1 1 d .
F22 F -0.6711(4) -0.0217(5) -0.1101(3) 0.120(3) Uani 1 1 d .
S2 S -0.70199(6) 0.03388(7) 0.05971(8) 0.0277(2) Uani 1 1 d .
S1 S -0.66836(8) -0.00512(8) 0.58055(9) 0.0346(3) Uani 1 1 d .
Cu Cu -0.682161(19) 0.00010(2) 0.31243(4) 0.01392(11) Uani 1 1 d .

loop_
_atom_site_aniso_label
_atom_site_aniso_U_11
_atom_site_aniso_U_22
_atom_site_aniso_U_33
_atom_site_aniso_U_23
_atom_site_aniso_U_13
_atom_site_aniso_U_12
O1 0.091(4) 0.063(3) 0.153(7) -0.005(4) 0.012(4) -0.013(3)
C2S 0.119(7) 0.071(5) 0.068(4) -0.012(4) 0.019(5) -0.017(5)
C3S 0.155(10) 0.121(9) 0.125(10) 0.065(8) -0.029(9) -0.058(8)
C4S 0.171(12) 0.154(12) 0.095(7) -0.011(8) 0.055(8) 0.077(10)
C5S 0.151(10) 0.134(10) 0.072(6) -0.005(6) 0.023(6) -0.073(9)
O2 0.097(4) 0.105(4) 0.066(3) 0.000(3) -0.005(3) -0.046(4)
O3 0.066(3) 0.073(3) 0.046(2) -0.012(2) 0.0248(19) -0.006(2)
C10 0.0091(12) 0.0165(13) 0.0266(17) -0.0005(15) -0.0004(14) -0.0046(10)
C11 0.0160(15) 0.0196(16) 0.0310(18) -0.0089(15) 0.0048(14) -0.0089(13)
C12 0.0173(16) 0.0173(15) 0.0307(18) 0.0077(14) -0.0077(14) -0.0055(13)
C13 0.0182(16) 0.0187(16) 0.0332(19) 0.0115(14) -0.0075(14) -0.0072(13)
C14 0.0143(13) 0.0138(13) 0.0220(15) 0.0010(14) -0.0027(14) -0.0056(10)
C15 0.0160(15) 0.0239(17) 0.0272(17) 0.0077(14) -0.0076(13) -0.0064(13)
C16 0.0125(13) 0.0141(12) 0.0260(17) 0.0040(15) -0.0029(14) -0.0060(10)
C17 0.0127(13) 0.0135(13) 0.0242(17) -0.0039(14) 0.0025(13) -0.0042(10)
C20 0.0192(16) 0.0201(16) 0.0279(17) 0.0067(14) -0.0088(14) -0.0101(13)
C21 0.0134(14) 0.0191(15) 0.0264(17) 0.0076(14) -0.0048(13) -0.0035(13)
C22 0.0176(16) 0.0181(16) 0.038(2) -0.0060(15) 0.0111(15) -0.0053(13)
C23 0.0210(17) 0.0262(18) 0.0276(17) 0.0111(15) -0.0097(14) -0.0119(14)
C24 0.0157(15) 0.0216(16) 0.0304(18) -0.0086(14) 0.0052(13) -0.0068(13)
C25 0.0139(14) 0.0172(15) 0.0314(19) -0.0081(14) 0.0089(13) -0.0038(13)
C26 0.0222(18) 0.0192(16) 0.0323(19) -0.0090(15) 0.0077(15) -0.0088(14)
C27 0.0146(15) 0.0242(17) 0.0310(18) -0.0100(15) 0.0090(14) -0.0113(13)
C30 0.0169(15) 0.0178(15) 0.0332(19) 0.0113(14) -0.0064(15) -0.0089(13)
C32 0.0166(15) 0.0197(17) 0.035(2) -0.0121(15) 0.0096(15) -0.0074(13)
C33 0.0243(18) 0.0224(17) 0.0288(19) 0.0089(15) -0.0106(15) -0.0133(15)
C34 0.0137(15) 0.0250(17) 0.0336(19) -0.0101(15) 0.0079(13) -0.0078(13)
C2 0.066(4) 0.049(3) 0.036(2) -0.011(2) 0.011(2) 0.010(3)
C1 0.081(4) 0.059(4) 0.030(2) -0.010(2) 0.006(3) -0.002(3)
N5 0.0088(11) 0.0125(11) 0.0248(14) 0.0012(13) -0.0007(12) -0.0016(8)
N6 0.0130(11) 0.0105(11) 0.0273(15) 0.0010(13) -0.0039(13) -0.0027(9)
N7 0.0088(11) 0.0128(11) 0.0284(14) -0.0016(13) 0.0029(13) -0.0017(9)
N9 0.0095(11) 0.0121(11) 0.0300(16) -0.0030(13) 0.0019(13) -0.0008(9)
O21 0.0243(19) 0.0255(17) 0.0254(15) 0.0057(10) -0.0005(11) 0.0022(10)
O11 0.0243(18) 0.033(2) 0.0263(14) 0.0032(11) -0.0036(11) 0.0080(11)
O23 0.078(3) 0.0329(18) 0.061(2) 0.0195(17) 0.042(2) 0.0066(18)
O22 0.036(2) 0.090(3) 0.049(2) -0.009(2) -0.0150(17) 0.022(2)
O12 0.039(2) 0.090(4) 0.054(3) 0.022(2) -0.0121(19) 0.0035(19)
O13 0.069(3) 0.051(2) 0.052(2) 0.023(2) -0.006(2) -0.016(2)
F23 0.054(2) 0.073(3) 0.083(3) -0.012(2) 0.0297(19) 0.0243(19)
F13 0.135(4) 0.047(2) 0.069(2) -0.0144(19) 0.012(3) -0.018(2)
F11 0.088(3) 0.104(4) 0.091(3) -0.029(3) 0.006(3) 0.048(3)
F12 0.136(4) 0.104(4) 0.0337(18) -0.021(2) 0.003(2) -0.028(3)
F21 0.103(4) 0.066(3) 0.105(4) -0.048(3) 0.024(3) -0.009(2)
F22 0.164(6) 0.168(6) 0.029(2) -0.022(3) 0.012(3) 0.054(5)
S2 0.0293(4) 0.0320(5) 0.0217(4) 0.0068(4) 0.0044(4) 0.0097(4)
S1 0.0375(6) 0.0373(6) 0.0290(5) 0.0092(4) -0.0017(5) 0.0033(4)
Cu 0.00597(16) 0.00755(16) 0.0282(2) 0.00141(12) -0.00061(17) 0.00016(12)

loop_
_atom_type_symbol
_atom_type_description
_atom_type_scat_dispersion_real
_atom_type_scat_dispersion_imag
_atom_type_scat_source
C C 0.0033 0.0016 'International Tables Vol C Tables 4.2.6.8 and 6.1.1.4'
H H 0.0000 0.0000 'International Tables Vol C Tables 4.2.6.8 and 6.1.1.4'
N N 0.0061 0.0033 'International Tables Vol C Tables 4.2.6.8 and 6.1.1.4'
O O 0.0106 0.0060 'International Tables Vol C Tables 4.2.6.8 and 6.1.1.4'
F F 0.0171 0.0103 'International Tables Vol C Tables 4.2.6.8 and 6.1.1.4'
S S 0.1246 0.1234 'International Tables Vol C Tables 4.2.6.8 and 6.1.1.4'
Cu Cu 0.3201 1.2651 'International Tables Vol C Tables 4.2.6.8 and 6.1.1.4'

loop_
_geom_angle_atom_site_label_1
_geom_angle_atom_site_label_2
_geom_angle_atom_site_label_3
_geom_angle
_geom_angle_site_symmetry_1
_geom_angle_site_symmetry_3
C2S O1 H1S 109.5 . .
O1 C2S C3S 105.0(8) . .
O1 C2S H21S 110.7 . .
C3S C2S H21S 110.7 . .
O1 C2S H22S 110.7 . .
C3S C2S H22S 110.7 . .
H21S C2S H22S 108.8 . .
C2S C3S H31S 109.5 . .
C2S C3S H32S 109.5 . .
H31S C3S H32S 109.5 . .
C2S C3S H33S 109.5 . .
H31S C3S H33S 109.5 . .
H32S C3S H33S 109.5 . .
C5S C4S H41 109.5 . .
C5S C4S H42 109.5 . .
H41 C4S H42 109.5 . .
C5S C4S H43 109.5 . .
H41 C4S H43 109.5 . .
H42 C4S H43 109.5 . .
O2 C5S C4S 112.1(10) . .
O2 C5S H51 109.2 . .
C4S C5S H51 109.2 . .
O2 C5S H52 109.2 . .
C4S C5S H52 109.2 . .
H51 C5S H52 107.9 . .
C5S O2 H2S 109.5 . .
H1W O3 H2W 107.7 . .
C34 C10 C26 117.3(3) . .
C34 C10 C17 120.6(3) . .
C26 C10 C17 122.1(3) . .
N9 C11 C27 122.9(3) . .
N9 C11 H11 118.6 . .
C27 C11 H11 118.6 . .
N5 C12 C30 122.7(3) . .
N5 C12 H12 118.6 . .
C30 C12 H12 118.6 . .
N6 C13 C23 123.0(3) . .
N6 C13 H13 118.5 . .
C23 C13 H13 118.5 . .
C15 C14 C30 117.3(3) . .
C15 C14 C16 121.5(3) . .
C30 C14 C16 121.2(3) . .
C14 C15 C21 119.7(3) . .
C14 C15 H15 120.1 . .
C21 C15 H15 120.1 . .
C23 C16 C33 117.0(3) . .
C23 C16 C14 121.5(3) . .
C33 C16 C14 121.4(3) . .
C27 C17 C32 117.6(3) . .
C27 C17 C10 120.5(3) . .
C32 C17 C10 121.8(3) . .
N6 C20 C33 122.7(3) . .
N6 C20 H20 118.6 . .
C33 C20 H20 118.6 . .
N5 C21 C15 122.7(3) . .
N5 C21 H21 118.7 . .
C15 C21 H21 118.7 . .
N7 C22 C26 123.0(3) . .
N7 C22 H22 118.5 . .
C26 C22 H22 118.5 . .
C13 C23 C16 119.9(3) . .
C13 C23 H23 120.0 . .
C16 C23 H23 120.0 . .
N7 C24 C34 121.9(3) . .
N7 C24 H24 119.1 . .
C34 C24 H24 119.1 . .
N9 C25 C32 122.6(3) . .
N9 C25 H25 118.7 . .
C32 C25 H25 118.7 . .
C10 C26 C22 119.6(3) . .
C10 C26 H26 120.2 . .
C22 C26 H26 120.2 . .
C11 C27 C17 119.7(3) . .
C11 C27 H27 120.2 . .
C17 C27 H27 120.2 . .
C12 C30 C14 119.9(3) . .
C12 C30 H30 120.0 . .
C14 C30 H30 120.0 . .
C25 C32 C17 119.2(3) . .
C25 C32 H32 120.4 . .
C17 C32 H32 120.4 . .
C20 C33 C16 119.5(3) . .
C20 C33 H33 120.2 . .
C16 C33 H33 120.2 . .
C10 C34 C24 120.6(3) . .
C10 C34 H34 119.7 . .
C24 C34 H34 119.7 . .
F23 C2 F21 107.8(5) . .
F23 C2 F22 109.0(5) . .
F21 C2 F22 108.6(6) . .
F23 C2 S2 110.9(4) . .
F21 C2 S2 110.4(4) . .
F22 C2 S2 110.1(5) . .
F13 C1 F12 108.7(6) . .
F13 C1 F11 106.5(6) . .
F12 C1 F11 106.5(6) . .
F13 C1 S1 112.4(5) . .
F12 C1 S1 111.8(5) . .
F11 C1 S1 110.5(5) . .
C12 N5 C21 117.7(3) . .
C12 N5 Cu 122.0(2) . .
C21 N5 Cu 120.2(2) . .
C20 N6 C13 117.7(3) . .
C20 N6 Cu 122.6(2) . 4_445
C13 N6 Cu 119.5(2) . 4_445
C24 N7 C22 117.7(3) . .
C24 N7 Cu 120.4(2) . .
C22 N7 Cu 121.7(2) . .
C25 N9 C11 117.9(3) . .
C25 N9 Cu 122.2(2) . 4
C11 N9 Cu 119.8(2) . 4
S2 O21 Cu 150.79(19) . .
O21 S2 O23 112.8(3) . .
O21 S2 O22 114.3(2) . .
O23 S2 O22 116.0(3) . .
O21 S2 C2 102.1(2) . .
O23 S2 C2 104.3(3) . .
O22 S2 C2 105.4(3) . .
O13 S1 O12 114.1(3) . .
O13 S1 O11 114.5(2) . .
O12 S1 O11 113.7(3) . .
O13 S1 C1 105.6(3) . .
O12 S1 C1 102.9(3) . .
O11 S1 C1 104.5(2) . .
N5 Cu N7 177.95(14) . .
N5 Cu N9 89.25(11) . 4_455
N7 Cu N9 91.58(11) . 4_455
N5 Cu N6 91.00(11) . 4_545
N7 Cu N6 88.28(11) . 4_545
N9 Cu N6 176.75(15) 4_455 4_545
N5 Cu O21 88.02(12) . .
N7 Cu O21 90.05(12) . .
N9 Cu O21 94.10(12) 4_455 .
N6 Cu O21 89.14(12) 4_545 .

loop_
_geom_bond_atom_site_label_1
_geom_bond_atom_site_label_2
_geom_bond_distance
_geom_bond_site_symmetry_2
O1 C2S 1.428(10) .
O1 H1S 0.8200 .
C2S C3S 1.517(15) .
C2S H21S 0.9700 .
C2S H22S 0.9700 .
C3S H31S 0.9600 .
C3S H32S 0.9600 .
C3S H33S 0.9600 .
C4S C5S 1.466(19) .
C4S H41 0.9600 .
C4S H42 0.9600 .
C4S H43 0.9600 .
C5S O2 1.417(11) .
C5S H51 0.9700 .
C5S H52 0.9700 .
O2 H2S 0.8200 .
O3 H1W 0.8518 .
O3 H2W 0.8517 .
C10 C34 1.380(5) .
C10 C26 1.384(5) .
C10 C17 1.492(4) .
C11 N9 1.352(5) .
C11 C27 1.379(5) .
C11 H11 0.9300 .
C12 N5 1.342(4) .
C12 C30 1.395(5) .
C12 H12 0.9300 .
C13 N6 1.347(5) .
C13 C23 1.374(5) .
C13 H13 0.9300 .
C14 C15 1.388(5) .
C14 C30 1.399(5) .
C14 C16 1.490(4) .
C15 C21 1.402(5) .
C15 H15 0.9300 .
C16 C23 1.393(5) .
C16 C33 1.402(5) .
C17 C27 1.398(5) .
C17 C32 1.404(5) .
C20 N6 1.340(5) .
C20 C33 1.387(5) .
C20 H20 0.9300 .
C21 N5 1.351(4) .
C21 H21 0.9300 .
C22 N7 1.346(5) .
C22 C26 1.392(5) .
C22 H22 0.9300 .
C23 H23 0.9300 .
C24 N7 1.341(5) .
C24 C34 1.398(5) .
C24 H24 0.9300 .
C25 N9 1.349(4) .
C25 C32 1.394(5) .
C25 H25 0.9300 .
C26 H26 0.9300 .
C27 H27 0.9300 .
C30 H30 0.9300 .
C32 H32 0.9300 .
C33 H33 0.9300 .
C34 H34 0.9300 .
C2 F23 1.321(8) .
C2 F21 1.331(8) .
C2 F22 1.337(8) .
C2 S2 1.842(5) .
C1 F13 1.307(8) .
C1 F12 1.323(7) .
C1 F11 1.346(9) .
C1 S1 1.817(7) .
N5 Cu 2.017(3) .
N6 Cu 2.031(3) 4_445
N7 Cu 2.025(3) .
N9 Cu 2.029(3) 4
O21 S2 1.429(4) .
O21 Cu 2.362(4) .
O11 S1 1.464(4) .
O23 S2 1.434(4) .
O22 S2 1.440(4) .
O12 S1 1.443(5) .
O13 S1 1.437(4) .
Cu N9 2.029(3) 4_455
Cu N6 2.031(3) 4_545
